data_2228169
loop_
_publ_author_name
'De Borger, Roeland'
'Collas, Alain'
'Blockhuys, Frank'

_publ_section_title
;
 4-[(<i>E</i>)-2-(2,4,6-Trinitrophenyl)ethylidene]benzonitrile
;
_journal_coeditor_code ZL2310
_journal_issue 10
_journal_name_full 'Acta Crystallographica Section E'
_journal_page_first o2694
_journal_paper_doi 10.1107/S1600536810038584
_journal_volume 66
_journal_year 2010
_chemical_formula_iupac 'C15 H8 N4 O6'
_chemical_formula_moiety 'C15 H8 N4 O6'
_chemical_formula_sum 'C15 H8 N4 O6'
_chemical_formula_weight 340.25
_chemical_melting_point 490
_chemical_name_systematic
;
4-[(<i>E</i>)-2-(2,4,6-Trinitrophenyl)ethylidene]benzonitrile
;
_space_group_IT_number 14
_symmetry_cell_setting monoclinic
_symmetry_space_group_name_Hall '-P 2ybc'
_symmetry_space_group_name_H-M 'P 1 21/c 1'
_atom_sites_solution_hydrogens geom
_atom_sites_solution_primary direct
_atom_sites_solution_secondary difmap
_audit_creation_method SHELXL-97
_cell_angle_alpha 90.00
_cell_angle_beta 94.09(4)
_cell_angle_gamma 90.00
_cell_formula_units_Z 4
_cell_length_a 11.1830(10)
_cell_length_b 8.5200(10)
_cell_length_c 15.459(4)
_cell_measurement_reflns_used 25
_cell_measurement_temperature 293(2)
_cell_measurement_theta_max 20.33
_cell_measurement_theta_min 5.70
_cell_volume 1469.2(4)
_computing_cell_refinement 'CAD-4 EXPRESS (Enraf--Nonius, 1994)'
_computing_data_collection 'CAD-4 EXPRESS (Enraf--Nonius, 1994)'
_computing_data_reduction 'XCAD4 (Harms & Wocadlo, 1996)'
_computing_molecular_graphics 'ORTEP-3 for Windows (Farrugia, 1997)'
_computing_publication_material
;
WinGX (Farrugia, 1999), <i>Mercury</i> (Macrae <i>et al.</i>,
2008) and
PLATON (Spek, 2009)
;
_computing_structure_refinement 'SHELXL97 (Sheldrick, 2008)'
_computing_structure_solution 'SHELXS97 (Sheldrick, 2008)'
_diffrn_ambient_temperature 293(2)
_diffrn_measured_fraction_theta_full 1.000
_diffrn_measured_fraction_theta_max 1.000
_diffrn_measurement_device_type 'Enraf--Nonius CAD-4'
_diffrn_measurement_method 'non-profiled omega/2theta scans'
_diffrn_radiation_monochromator graphite
_diffrn_radiation_source 'fine-focus sealed tube'
_diffrn_radiation_type MoK\a
_diffrn_radiation_wavelength 0.71073
_diffrn_reflns_av_R_equivalents 0.0257
_diffrn_reflns_av_sigmaI/netI 0.0307
_diffrn_reflns_limit_h_max 13
_diffrn_reflns_limit_h_min -13
_diffrn_reflns_limit_k_max 10
_diffrn_reflns_limit_k_min 0
_diffrn_reflns_limit_l_max 18
_diffrn_reflns_limit_l_min -18
_diffrn_reflns_number 5370
_diffrn_reflns_theta_full 25.33
_diffrn_reflns_theta_max 25.33
_diffrn_reflns_theta_min 1.83
_diffrn_standards_decay_% 0
_diffrn_standards_interval_time 60
_diffrn_standards_number 3
_exptl_absorpt_coefficient_mu 0.123
_exptl_absorpt_correction_type none
_exptl_crystal_colour orange
_exptl_crystal_density_diffrn 1.538
_exptl_crystal_density_method 'not measured'
_exptl_crystal_description prism
_exptl_crystal_F_000 696
_exptl_crystal_size_max 0.4
_exptl_crystal_size_mid 0.4
_exptl_crystal_size_min 0.3
_refine_diff_density_max 0.171
_refine_diff_density_min -0.218
_refine_ls_extinction_method none
_refine_ls_goodness_of_fit_ref 1.019
_refine_ls_hydrogen_treatment refall
_refine_ls_matrix_type full
_refine_ls_number_parameters 258
_refine_ls_number_reflns 2689
_refine_ls_number_restraints 0
_refine_ls_restrained_S_all 1.019
_refine_ls_R_factor_all 0.0714
_refine_ls_R_factor_gt 0.0428
_refine_ls_shift/su_max 0.000
_refine_ls_shift/su_mean 0.000
_refine_ls_structure_factor_coef Fsqd
_refine_ls_weighting_details 'calc w=1/[\s^2^(Fo^2^)+(0.0596P)^2^+0.3738P] where P=(Fo^2^+2Fc^2^)/3'
_refine_ls_weighting_scheme calc
_refine_ls_wR_factor_gt 0.1084
_refine_ls_wR_factor_ref 0.1232
_reflns_number_gt 1849
_reflns_number_total 2689
_reflns_threshold_expression I>2sigma(I)
_cod_data_source_file zl2310.cif
_cod_data_source_block I
_cod_original_sg_symbol_H-M 'P 21/c'
_cod_database_code 2228169
_cod_database_fobs_code 2228169

loop_
_symmetry_equiv_pos_as_xyz
'x, y, z'
'-x, y+1/2, -z+1/2'
'-x, -y, -z'
'x, -y+1/2, z+1/2'

loop_
_atom_site_type_symbol
_atom_site_label
_atom_site_fract_x
_atom_site_fract_y
_atom_site_fract_z
_atom_site_U_iso_or_equiv
_atom_site_adp_type
_atom_site_calc_flag
_atom_site_refinement_flags
_atom_site_occupancy
_atom_site_disorder_assembly
_atom_site_disorder_group
H H2 1.241(2) -0.019(3) 0.4595(14) 0.054(6) Uiso d . 1 . .
H H8 0.935(2) -0.129(3) 0.2627(13) 0.053(6) Uiso d . 1 . .
H H3 1.0738(19) -0.105(3) 0.3753(14) 0.056(6) Uiso d . 1 . .
H H7 0.800(2) 0.102(3) 0.3391(14) 0.059(6) Uiso d . 1 . .
H H5A 0.530(2) -0.005(3) 0.1028(15) 0.067(7) Uiso d . 1 . .
H H5 0.922(2) 0.319(3) 0.4044(16) 0.073(7) Uiso d . 1 . .
H H3A 0.5894(19) -0.444(3) 0.1969(14) 0.060(6) Uiso d . 1 . .
H H6 1.093(2) 0.408(3) 0.4864(16) 0.081(8) Uiso d . 1 . .
C C3 1.07779(17) -0.0016(2) 0.39786(13) 0.0451(5) Uani d . 1 . .
C C4 0.98073(17) 0.0976(2) 0.37989(12) 0.0423(4) Uani d . 1 . .
C C1 1.18268(18) 0.1991(2) 0.47949(12) 0.0465(5) Uani d . 1 . .
C C2 1.17765(18) 0.0471(2) 0.44706(13) 0.0467(5) Uani d . 1 . .
C C6A 0.67988(18) -0.0359(2) 0.17933(13) 0.0471(5) Uani d . 1 . .
C C2A 0.71612(18) -0.2887(2) 0.23434(12) 0.0457(5) Uani d . 1 . .
C C8 0.86810(18) -0.0745(2) 0.27531(13) 0.0473(5) Uani d . 1 . .
C C5 0.9867(2) 0.2489(3) 0.41437(14) 0.0537(5) Uani d . 1 . .
C C3A 0.6117(2) -0.3410(3) 0.19242(14) 0.0535(5) Uani d . 1 . .
N N1 0.7863(2) -0.4074(2) 0.28671(11) 0.0619(5) Uani d . 1 . .
C C1C 1.2883(2) 0.2523(3) 0.52933(14) 0.0558(5) Uani d . 1 . .
C C7 0.87283(18) 0.0455(2) 0.32863(13) 0.0479(5) Uani d . 1 . .
N N3 0.7162(2) 0.1266(2) 0.16228(15) 0.0732(6) Uani d . 1 . .
C C5A 0.57307(19) -0.0814(3) 0.13789(14) 0.0546(5) Uani d . 1 . .
C C1A 0.75697(17) -0.1337(2) 0.22990(12) 0.0429(5) Uani d . 1 . .
O O11 0.88345(18) -0.3743(2) 0.31976(14) 0.0890(6) Uani d . 1 . .
C C6 1.0866(2) 0.2992(3) 0.46302(14) 0.0569(6) Uani d . 1 . .
C C4A 0.54232(17) -0.2368(3) 0.14446(14) 0.0534(5) Uani d . 1 . .
O O12 0.7390(3) -0.5339(2) 0.29474(15) 0.1157(9) Uani d . 1 . .
N N2 0.43278(19) -0.2919(3) 0.09634(17) 0.0789(7) Uani d . 1 . .
O O32 0.8093(2) 0.1460(2) 0.12878(15) 0.1011(7) Uani d . 1 . .
O O31 0.6471(2) 0.2295(2) 0.18090(18) 0.1197(9) Uani d . 1 . .
O O22 0.37527(18) -0.2012(3) 0.05063(17) 0.1101(8) Uani d . 1 . .
N N1C 1.37272(19) 0.2969(3) 0.56717(15) 0.0788(7) Uani d . 1 . .
O O21 0.4056(2) -0.4286(3) 0.10513(19) 0.1266(9) Uani d . 1 . .

loop_
_atom_site_aniso_label
_atom_site_aniso_U_11
_atom_site_aniso_U_22
_atom_site_aniso_U_33
_atom_site_aniso_U_12
_atom_site_aniso_U_13
_atom_site_aniso_U_23
C3 0.0469(11) 0.0378(11) 0.0491(11) 0.0004(8) -0.0065(9) -0.0040(9)
C4 0.0451(10) 0.0411(10) 0.0397(9) 0.0012(8) -0.0041(8) -0.0012(8)
C1 0.0503(11) 0.0514(12) 0.0366(9) -0.0088(9) -0.0047(8) -0.0014(8)
C2 0.0440(11) 0.0485(11) 0.0465(10) 0.0030(9) -0.0059(9) 0.0007(9)
C6A 0.0514(11) 0.0383(10) 0.0498(11) -0.0012(9) -0.0104(9) -0.0035(8)
C2A 0.0546(12) 0.0432(10) 0.0387(9) 0.0006(9) -0.0007(9) -0.0016(8)
C8 0.0420(11) 0.0511(12) 0.0475(11) 0.0035(10) -0.0068(9) -0.0040(9)
C5 0.0591(13) 0.0443(11) 0.0553(12) 0.0106(10) -0.0119(10) -0.0083(9)
C3A 0.0590(13) 0.0495(13) 0.0526(12) -0.0124(10) 0.0072(10) -0.0040(10)
N1 0.0905(15) 0.0464(11) 0.0474(10) 0.0094(10) -0.0049(10) -0.0008(8)
C1C 0.0575(13) 0.0616(13) 0.0471(11) -0.0099(11) -0.0046(10) -0.0048(10)
C7 0.0425(11) 0.0510(12) 0.0484(11) 0.0042(9) -0.0085(9) -0.0049(9)
N3 0.0892(16) 0.0438(12) 0.0799(14) -0.0076(11) -0.0406(13) 0.0026(10)
C5A 0.0505(12) 0.0550(13) 0.0557(12) 0.0062(10) -0.0136(10) -0.0084(10)
C1A 0.0453(10) 0.0443(11) 0.0383(10) -0.0002(8) -0.0018(8) -0.0035(8)
O11 0.0780(13) 0.0843(13) 0.1003(14) 0.0135(10) -0.0249(11) 0.0245(11)
C6 0.0695(14) 0.0422(12) 0.0568(12) 0.0000(10) -0.0104(11) -0.0118(10)
C4A 0.0395(10) 0.0625(14) 0.0576(12) -0.0098(10) -0.0015(9) -0.0139(10)
O12 0.180(2) 0.0462(11) 0.1130(17) -0.0147(13) -0.0469(16) 0.0161(10)
N2 0.0495(12) 0.0910(18) 0.0940(16) -0.0141(12) -0.0099(11) -0.0279(14)
O32 0.1167(18) 0.0734(13) 0.1105(17) -0.0391(12) -0.0114(14) 0.0248(11)
O31 0.1395(19) 0.0462(11) 0.165(2) 0.0184(12) -0.0491(17) -0.0185(12)
O22 0.0677(12) 0.1224(19) 0.1324(19) 0.0063(12) -0.0469(13) -0.0296(15)
N1C 0.0676(13) 0.0894(16) 0.0764(14) -0.0197(12) -0.0161(11) -0.0150(12)
O21 0.0924(16) 0.1044(18) 0.177(3) -0.0517(14) -0.0298(15) -0.0160(17)

loop_
_atom_type_symbol
_atom_type_description
_atom_type_scat_dispersion_real
_atom_type_scat_dispersion_imag
_atom_type_scat_source
C C 0.0033 0.0016 'International Tables Vol C Tables 4.2.6.8 and 6.1.1.4'
H H 0.0000 0.0000 'International Tables Vol C Tables 4.2.6.8 and 6.1.1.4'
N N 0.0061 0.0033 'International Tables Vol C Tables 4.2.6.8 and 6.1.1.4'
O O 0.0106 0.0060 'International Tables Vol C Tables 4.2.6.8 and 6.1.1.4'

loop_
_geom_angle_atom_site_label_1
_geom_angle_atom_site_label_2
_geom_angle_atom_site_label_3
_geom_angle_site_symmetry_1
_geom_angle_site_symmetry_3
_geom_angle
_geom_angle_publ_flag
C2 C3 C4 . . 121.39(19) ?
C2 C3 H3 . . 120.1(13) ?
C4 C3 H3 . . 118.5(13) ?
C3 C4 C5 . . 118.13(18) ?
C3 C4 C7 . . 121.71(18) ?
C5 C4 C7 . . 120.14(18) ?
C6 C1 C2 . . 119.91(18) ?
C6 C1 C1C . . 120.16(19) ?
C2 C1 C1C . . 119.92(19) ?
C3 C2 C1 . . 119.59(19) ?
C3 C2 H2 . . 121.1(14) ?
C1 C2 H2 . . 119.3(13) ?
C5A C6A C1A . . 125.10(19) ?
C5A C6A N3 . . 115.15(18) ?
C1A C6A N3 . . 119.60(17) ?
C3A C2A C1A . . 123.62(19) ?
C3A C2A N1 . . 115.90(18) ?
C1A C2A N1 . . 120.48(18) ?
C7 C8 C1A . . 124.16(19) ?
C7 C8 H8 . . 122.3(13) ?
C1A C8 H8 . . 113.6(13) ?
C6 C5 C4 . . 120.9(2) ?
C6 C5 H5 . . 118.5(15) ?
C4 C5 H5 . . 120.7(15) ?
C4A C3A C2A . . 118.6(2) ?
C4A C3A H3A . . 121.2(14) ?
C2A C3A H3A . . 120.2(14) ?
O11 N1 O12 . . 123.6(2) ?
O11 N1 C2A . . 119.96(19) ?
O12 N1 C2A . . 116.4(2) ?
N1C C1C C1 . . 178.3(3) ?
C8 C7 C4 . . 124.83(19) ?
C8 C7 H7 . . 119.5(13) ?
C4 C7 H7 . . 115.5(13) ?
O32 N3 O31 . . 125.8(2) ?
O32 N3 C6A . . 117.7(2) ?
O31 N3 C6A . . 116.5(3) ?
C6A C5A C4A . . 116.9(2) ?
C6A C5A H5A . . 117.8(14) ?
C4A C5A H5A . . 125.1(14) ?
C6A C1A C2A . . 113.55(17) ?
C6A C1A C8 . . 121.90(17) ?
C2A C1A C8 . . 124.53(18) ?
C5 C6 C1 . . 120.1(2) ?
C5 C6 H6 . . 121.8(15) ?
C1 C6 H6 . . 118.1(15) ?
C3A C4A C5A . . 122.16(19) ?
C3A C4A N2 . . 119.4(2) ?
C5A C4A N2 . . 118.4(2) ?
O22 N2 O21 . . 123.7(2) ?
O22 N2 C4A . . 119.0(2) ?
O21 N2 C4A . . 117.2(3) ?

loop_
_geom_bond_atom_site_label_1
_geom_bond_atom_site_label_2
_geom_bond_site_symmetry_2
_geom_bond_distance
_geom_bond_publ_flag
C3 C2 . 1.370(3) ?
C3 C4 . 1.389(3) ?
C3 H3 . 0.95(2) ?
C4 C5 . 1.395(3) ?
C4 C7 . 1.464(3) ?
C1 C6 . 1.381(3) ?
C1 C2 . 1.388(3) ?
C1 C1C . 1.437(3) ?
C2 H2 . 0.91(2) ?
C6A C5A . 1.370(3) ?
C6A C1A . 1.397(3) ?
C6A N3 . 1.472(3) ?
C2A C3A . 1.369(3) ?
C2A C1A . 1.401(3) ?
C2A N1 . 1.484(3) ?
C8 C7 . 1.312(3) ?
C8 C1A . 1.472(3) ?
C8 H8 . 0.91(2) ?
C5 C6 . 1.371(3) ?
C5 H5 . 0.94(3) ?
C3A C4A . 1.363(3) ?
C3A H3A . 0.92(2) ?
N1 O11 . 1.200(3) ?
N1 O12 . 1.211(3) ?
C1C N1C . 1.139(3) ?
C7 H7 . 0.97(2) ?
N3 O32 . 1.206(3) ?
N3 O31 . 1.217(3) ?
C5A C4A . 1.374(3) ?
C5A H5A . 0.96(2) ?
C6 H6 . 1.00(3) ?
C4A N2 . 1.464(3) ?
N2 O22 . 1.202(3) ?
N2 O21 . 1.213(3) ?

loop_
_geom_hbond_atom_site_label_D
_geom_hbond_atom_site_label_H
_geom_hbond_atom_site_label_A
_geom_hbond_site_symmetry_A
_geom_hbond_distance_DH
_geom_hbond_distance_HA
_geom_hbond_distance_DA
_geom_hbond_angle_DHA
C3 H3 O32 2_745 0.95(3) 2.50(2) 3.294(3) 142.1(17)
C5A H5A N1C 4_454 0.96(2) 2.53(2) 3.427(3) 156.3(19)
C7 H7 O21 2_655 0.97(2) 2.53(2) 3.354(3) 143.3(19)

loop_
_geom_torsion_atom_site_label_1
_geom_torsion_atom_site_label_2
_geom_torsion_atom_site_label_3
_geom_torsion_atom_site_label_4
_geom_torsion_site_symmetry_1
_geom_torsion_site_symmetry_2
_geom_torsion_site_symmetry_3
_geom_torsion_site_symmetry_4
_geom_torsion
_geom_torsion_publ_flag
C2 C3 C4 C5 . . . . -0.8(3) ?
C2 C3 C4 C7 . . . . -178.91(19) ?
C4 C3 C2 C1 . . . . -0.3(3) ?
C6 C1 C2 C3 . . . . 0.9(3) ?
C1C C1 C2 C3 . . . . -178.44(19) ?
C3 C4 C5 C6 . . . . 1.4(3) ?
C7 C4 C5 C6 . . . . 179.5(2) ?
C1A C2A C3A C4A . . . . -0.9(3) ?
N1 C2A C3A C4A . . . . 178.93(18) ?
C3A C2A N1 O11 . . . . 174.0(2) ?
C1A C2A N1 O11 . . . . -6.2(3) ?
C3A C2A N1 O12 . . . . -7.4(3) ?
C1A C2A N1 O12 . . . . 172.4(2) ?
C6 C1 C1C N1C . . . . -71(9) ?
C2 C1 C1C N1C . . . . 109(9) ?
C1A C8 C7 C4 . . . . 174.55(19) ?
C3 C4 C7 C8 . . . . -20.7(3) ?
C5 C4 C7 C8 . . . . 161.3(2) ?
C5A C6A N3 O32 . . . . -119.2(2) ?
C1A C6A N3 O32 . . . . 56.6(3) ?
C5A C6A N3 O31 . . . . 58.5(3) ?
C1A C6A N3 O31 . . . . -125.7(2) ?
C1A C6A C5A C4A . . . . -2.5(3) ?
N3 C6A C5A C4A . . . . 173.1(2) ?
C5A C6A C1A C2A . . . . 0.9(3) ?
N3 C6A C1A C2A . . . . -174.5(2) ?
C5A C6A C1A C8 . . . . -177.5(2) ?
N3 C6A C1A C8 . . . . 7.2(3) ?
C3A C2A C1A C6A . . . . 0.9(3) ?
N1 C2A C1A C6A . . . . -178.91(18) ?
C3A C2A C1A C8 . . . . 179.2(2) ?
N1 C2A C1A C8 . . . . -0.6(3) ?
C7 C8 C1A C6A . . . . 53.8(3) ?
C7 C8 C1A C2A . . . . -124.3(2) ?
C4 C5 C6 C1 . . . . -0.9(3) ?
C2 C1 C6 C5 . . . . -0.3(3) ?
C1C C1 C6 C5 . . . . 179.0(2) ?
C2A C3A C4A C5A . . . . -0.9(3) ?
C2A C3A C4A N2 . . . . 177.55(19) ?
C6A C5A C4A C3A . . . . 2.4(3) ?
C6A C5A C4A N2 . . . . -176.0(2) ?
C3A C4A N2 O22 . . . . -176.2(2) ?
C5A C4A N2 O22 . . . . 2.3(3) ?
C3A C4A N2 O21 . . . . 3.6(3) ?
C5A C4A N2 O21 . . . . -177.9(2) ?
